data_7232783
loop_
_publ_author_name
'Cheng, Qiuxia'
'Qin, Luzhu'
'Ke, Chunxian'
'Zhou, Jianen'
'Lin, Jia'
'Lin, Xiaoming'
'Zhang, Gang'
'Cai, Yuepeng'

_publ_section_title
;
 Four new Zn(ii) and Cd(ii) coordination polymers using two amide-like
 aromatic multi-carboxylate ligands: synthesis, structures and
 lithium--selenium batteries application
;
_journal_issue 26
_journal_name_full 'RSC Advances'
_journal_page_first 14750
_journal_paper_doi 10.1039/C9RA02163A
_journal_volume 9
_journal_year 2019
_chemical_formula_sum 'C60 H51 N6 O23 Zn4'
_chemical_formula_weight 1485.54
_chemical_name_systematic
;
 ?
;
_space_group_crystal_system monoclinic
_space_group_IT_number 9
_space_group_name_Hall 'C -2yc'
_space_group_name_H-M_alt 'C 1 c 1'
_symmetry_space_group_name_Hall 'C -2yc'
_symmetry_space_group_name_H-M 'C 1 c 1'
_atom_sites_solution_hydrogens geom
_audit_creation_method SHELXL-2014
_audit_update_record
;
2018-07-11 deposited with the CCDC.    2019-04-25 downloaded from the CCDC.
;
_cell_angle_alpha 90
_cell_angle_beta 125.335(2)
_cell_angle_gamma 90
_cell_formula_units_Z 4
_cell_length_a 22.1033(4)
_cell_length_b 22.4179(3)
_cell_length_c 17.5597(3)
_cell_measurement_reflns_used 6483
_cell_measurement_temperature 150.01(10)
_cell_measurement_theta_max 64.9390
_cell_measurement_theta_min 4.8900
_cell_volume 7098.1(3)
_computing_cell_refinement 'Bruker SAINT'
_computing_data_collection 'Bruker APEX2'
_computing_data_reduction 'Bruker SAINT'
_computing_molecular_graphics 'Bruker SHELXTL'
_computing_publication_material 'Bruker SHELXTL'
_computing_structure_refinement 'SHELXL-2014 (Sheldrick, 2014)'
_computing_structure_solution 'SHELXS-2014 (Sheldrick, 2014)'
_diffrn_ambient_temperature 153(2)
_diffrn_measured_fraction_theta_full 0.915
_diffrn_measured_fraction_theta_max 0.969
_diffrn_measurement_device_type 'SuperNova, Dual, Cu at zero, Atlas'
_diffrn_measurement_method '\w scans'
_diffrn_radiation_type CuK\a
_diffrn_radiation_wavelength 1.54178
_diffrn_reflns_av_R_equivalents 0.0349
_diffrn_reflns_av_unetI/netI 0.0368
_diffrn_reflns_Laue_measured_fraction_full 0.915
_diffrn_reflns_Laue_measured_fraction_max 0.969
_diffrn_reflns_number 11424
_diffrn_reflns_point_group_measured_fraction_full 0.589
_diffrn_reflns_point_group_measured_fraction_max 0.624
_diffrn_reflns_theta_full 67.679
_diffrn_reflns_theta_max 65.047
_diffrn_reflns_theta_min 4.905
_exptl_absorpt_coefficient_mu 2.176
_exptl_absorpt_correction_T_max 1.00000
_exptl_absorpt_correction_T_min 0.47676
_exptl_absorpt_process_details multi-scan
_exptl_crystal_colour colorless
_exptl_crystal_density_diffrn 1.390
_exptl_crystal_description block
_exptl_crystal_F_000 3028
_exptl_crystal_size_max 0.100
_exptl_crystal_size_mid 0.100
_exptl_crystal_size_min 0.080
_refine_diff_density_max 0.633
_refine_diff_density_min -0.459
_refine_diff_density_rms 0.087
_refine_ls_abs_structure_details
;
 Classical Flack method preferred over Parsons because s.u. lower.
;
_refine_ls_abs_structure_Flack 0.07(3)
_refine_ls_extinction_method none
_refine_ls_goodness_of_fit_ref 1.034
_refine_ls_hydrogen_treatment constr
_refine_ls_matrix_type full
_refine_ls_number_parameters 775
_refine_ls_number_reflns 7548
_refine_ls_number_restraints 2
_refine_ls_restrained_S_all 1.034
_refine_ls_R_factor_all 0.0522
_refine_ls_R_factor_gt 0.0477
_refine_ls_shift/su_max 0.001
_refine_ls_shift/su_mean 0.000
_refine_ls_structure_factor_coef Fsqd
_refine_ls_weighting_details 'w=1/[\s^2^(Fo^2^)+(0.0995P)^2^] where P=(Fo^2^+2Fc^2^)/3'
_refine_ls_weighting_scheme calc
_refine_ls_wR_factor_gt 0.1272
_refine_ls_wR_factor_ref 0.1312
_reflns_Friedel_coverage 0.286
_reflns_Friedel_fraction_full 0.262
_reflns_Friedel_fraction_max 0.278
_reflns_number_gt 6817
_reflns_number_total 7548
_reflns_threshold_expression 'I > 2\s(I)'
_cod_data_source_file c9ra02163a2.cif
_cod_data_source_block 3
_cod_original_cell_volume 7098.1(2)
_cod_database_code 7232783
_shelx_space_group_comment
;
The symmetry employed for this shelxl refinement is uniquely defined
by the following loop, which should always be used as a source of
symmetry information in preference to the above space-group names.
They are only intended as comments.
;
_shelx_estimated_absorpt_t_min 0.812
_shelx_estimated_absorpt_t_max 0.845
_shelxl_version_number 2014-3

loop_
_space_group_symop_operation_xyz
'x, y, z'
'x, -y, z+1/2'
'x+1/2, y+1/2, z'
'x+1/2, -y+1/2, z+1/2'

loop_
_atom_site_label
_atom_site_type_symbol
_atom_site_fract_x
_atom_site_fract_y
_atom_site_fract_z
_atom_site_U_iso_or_equiv
_atom_site_adp_type
_atom_site_occupancy
_atom_site_site_symmetry_order
_atom_site_calc_flag
_atom_site_refinement_flags_posn
_atom_site_refinement_flags_adp
Zn1 Zn 0.52499(4) 0.21924(4) 0.58580(6) 0.0498(2) Uani 1 1 d . .
Zn2 Zn 0.37135(5) 0.15870(4) 0.46575(7) 0.0572(3) Uani 1 1 d . .
Zn3 Zn 0.49355(4) 0.14432(4) 0.42036(6) 0.0470(2) Uani 1 1 d . .
Zn4 Zn 0.50876(4) 0.07054(4) 0.58525(5) 0.0457(2) Uani 1 1 d . .
C1 C 0.5174(6) 0.2295(5) -0.2540(7) 0.076(2) Uani 1 1 d . .
H1A H 0.5382 0.1915 -0.2393 0.092 Uiso 1 1 calc R U
C2 C 0.4960(8) 0.2541(5) -0.2003(10) 0.102(4) Uani 1 1 d . .
H2A H 0.5044 0.2332 -0.1492 0.122 Uiso 1 1 calc R U
C3 C 0.4619(9) 0.3102(5) -0.2229(12) 0.114(5) Uani 1 1 d . .
C4 C 0.4533(9) 0.3398(5) -0.2966(12) 0.109(4) Uani 1 1 d . .
H4A H 0.4337 0.3782 -0.3120 0.130 Uiso 1 1 calc R U
C5 C 0.4739(7) 0.3120(5) -0.3468(10) 0.096(3) Uani 1 1 d . .
H5A H 0.4636 0.3308 -0.4003 0.115 Uiso 1 1 calc R U
C6 C 0.4398(13) 0.3366(7) -0.1646(16) 0.157(8) Uani 1 1 d . .
C7 C 0.4202(8) 0.3020(6) -0.1164(11) 0.108(4) Uani 1 1 d . .
H7A H 0.4260 0.2608 -0.1140 0.130 Uiso 1 1 calc R U
C8 C 0.3921(13) 0.3287(7) -0.0722(17) 0.153(7) Uani 1 1 d . .
C9 C 0.379(2) 0.3876(7) -0.081(3) 0.273(19) Uani 1 1 d . .
H9A H 0.3503 0.4042 -0.0630 0.328 Uiso 1 1 calc R U
C10 C 0.409(3) 0.4238(8) -0.117(3) 0.32(2) Uani 1 1 d . .
H10A H 0.4115 0.4648 -0.1070 0.378 Uiso 1 1 calc R U
C11 C 0.4333(17) 0.4001(7) -0.1653(19) 0.198(12) Uani 1 1 d . .
H11A H 0.4455 0.4241 -0.1978 0.237 Uiso 1 1 calc R U
C12 C 0.3772(8) 0.2897(5) -0.0156(10) 0.094(3) Uani 1 1 d . .
C13 C 0.3066(4) 0.2827(4) 0.0523(6) 0.065(2) Uani 1 1 d . .
C14 C 0.3532(4) 0.2487(4) 0.1311(7) 0.067(2) Uani 1 1 d . .
H14A H 0.4018 0.2415 0.1516 0.080 Uiso 1 1 calc R U
C15 C 0.3261(4) 0.2255(3) 0.1796(5) 0.0517(16) Uani 1 1 d . .
C16 C 0.2531(4) 0.2355(3) 0.1467(5) 0.0499(15) Uani 1 1 d . .
H16A H 0.2344 0.2188 0.1777 0.060 Uiso 1 1 calc R U
C17 C 0.2073(3) 0.2701(3) 0.0678(5) 0.0486(15) Uani 1 1 d . .
C18 C 0.2346(4) 0.2936(4) 0.0214(6) 0.0605(18) Uani 1 1 d . .
H18A H 0.2043 0.3170 -0.0314 0.073 Uiso 1 1 calc R U
C19 C 0.1293(4) 0.2844(3) 0.0379(5) 0.0484(16) Uani 1 1 d . .
C20 C 0.3754(4) 0.1908(3) 0.2678(5) 0.0530(16) Uani 1 1 d . .
C21 C 1.2176(5) -0.1456(4) 0.8118(9) 0.084(3) Uani 1 1 d . .
H21A H 1.2246 -0.1853 0.8034 0.100 Uiso 1 1 calc R U
C22 C 1.1472(5) -0.1200(4) 0.7504(8) 0.085(3) Uani 1 1 d . .
H22A H 1.1094 -0.1414 0.6995 0.102 Uiso 1 1 calc R U
C23 C 1.1351(5) -0.0626(4) 0.7670(8) 0.076(2) Uani 1 1 d . .
C24 C 1.1962(5) -0.0309(4) 0.8410(9) 0.088(3) Uani 1 1 d . .
H24A H 1.1908 0.0084 0.8532 0.105 Uiso 1 1 calc R U
C25 C 1.2636(5) -0.0590(4) 0.8949(7) 0.068(2) Uani 1 1 d . .
H25A H 1.3037 -0.0376 0.9432 0.082 Uiso 1 1 calc R U
C26 C 1.0597(6) -0.0362(5) 0.7095(9) 0.087(3) Uani 1 1 d . .
C27 C 1.0379(5) 0.0020(4) 0.7551(8) 0.082(3) Uani 1 1 d . .
H27A H 1.0471 -0.0192 0.8090 0.099 Uiso 1 1 calc R U
H27B H 1.0704 0.0365 0.7783 0.099 Uiso 1 1 calc R U
C28 C 0.9645(5) 0.0229(4) 0.7036(8) 0.079(3) Uani 1 1 d . .
C29 C 0.9154(6) 0.0087(5) 0.6096(9) 0.096(3) Uani 1 1 d . .
H29A H 0.8668 0.0225 0.5754 0.116 Uiso 1 1 calc R U
C30 C 0.9402(7) -0.0267(6) 0.5671(9) 0.104(4) Uani 1 1 d . .
H30A H 0.9077 -0.0359 0.5040 0.125 Uiso 1 1 calc R U
C31 C 1.0105(6) -0.0478(5) 0.6159(9) 0.094(3) Uani 1 1 d . .
H31A H 1.0257 -0.0706 0.5855 0.113 Uiso 1 1 calc R U
C32 C 0.9451(5) 0.0633(4) 0.7546(8) 0.081(3) Uani 1 1 d . .
C33 C 0.8400(4) 0.1025(4) 0.7548(8) 0.079(3) Uani 1 1 d . .
C34 C 0.8799(4) 0.1417(3) 0.8295(8) 0.076(3) Uani 1 1 d . .
H34A H 0.9310 0.1457 0.8613 0.091 Uiso 1 1 calc R U
C35 C 0.8408(4) 0.1750(3) 0.8555(6) 0.0598(19) Uani 1 1 d . .
C36 C 0.7669(4) 0.1687(3) 0.8116(6) 0.0575(18) Uani 1 1 d . .
H36A H 0.7422 0.1910 0.8303 0.069 Uiso 1 1 calc R U
C37 C 0.7285(4) 0.1287(3) 0.7388(6) 0.0556(18) Uani 1 1 d . .
C38 C 0.7655(4) 0.0955(4) 0.7114(7) 0.072(2) Uani 1 1 d . .
H38A H 0.7394 0.0682 0.6628 0.087 Uiso 1 1 calc R U
C39 C 0.6451(4) 0.1218(4) 0.6896(6) 0.0588(18) Uani 1 1 d . .
C40 C 0.8836(4) 0.2203(4) 0.9314(7) 0.067(2) Uani 1 1 d . .
C41 C 0.1156(8) -0.4619(6) 0.1911(15) 0.145(7) Uani 1 1 d . .
H41A H 0.1513 -0.4883 0.1991 0.174 Uiso 1 1 calc R U
C42 C 0.1374(9) -0.4051(7) 0.2227(18) 0.158(8) Uani 1 1 d . .
H42A H 0.1866 -0.3942 0.2507 0.189 Uiso 1 1 calc R U
C43 C 0.0879(5) -0.3637(4) 0.2139(9) 0.079(3) Uani 1 1 d . .
C44 C 0.0175(6) -0.3871(4) 0.1767(11) 0.104(4) Uani 1 1 d . .
H44A H -0.0179 -0.3628 0.1736 0.125 Uiso 1 1 calc R U
C45 C -0.0013(7) -0.4444(5) 0.1447(11) 0.095(3) Uani 1 1 d . .
H45A H -0.0495 -0.4573 0.1186 0.115 Uiso 1 1 calc R U
C46 C 0.1104(6) -0.3029(5) 0.2429(9) 0.086(3) Uani 1 1 d . .
C47 C 0.1660(8) -0.2783(5) 0.2387(12) 0.117(5) Uani 1 1 d . .
H47A H 0.1884 -0.3012 0.2174 0.141 Uiso 1 1 calc R U
C48 C 0.1884(10) -0.2197(6) 0.2660(13) 0.130(6) Uani 1 1 d . .
C49 C 0.1549(8) -0.1869(5) 0.2953(11) 0.117(5) Uani 1 1 d . .
H49A H 0.1707 -0.1478 0.3139 0.140 Uiso 1 1 calc R U
C50 C 0.0971(7) -0.2082(5) 0.2995(9) 0.089(3) Uani 1 1 d . .
H50A H 0.0744 -0.1836 0.3186 0.106 Uiso 1 1 calc R U
C51 C 0.0751(5) -0.2665(4) 0.2745(7) 0.074(2) Uani 1 1 d . .
H51A H 0.0378 -0.2823 0.2780 0.089 Uiso 1 1 calc R U
C52 C 0.2455(10) -0.1981(6) 0.2522(15) 0.148(7) Uani 1 1 d . .
C53 C 0.3289(5) -0.1153(4) 0.2831(7) 0.071(2) Uani 1 1 d . .
C54 C 0.3437(5) -0.1273(4) 0.2185(7) 0.067(2) Uani 1 1 d . .
H54A H 0.3211 -0.1598 0.1787 0.080 Uiso 1 1 calc R U
C55 C 0.3920(4) -0.0916(3) 0.2117(6) 0.0557(17) Uani 1 1 d . .
C56 C 0.4236(4) -0.0435(3) 0.2694(5) 0.0471(15) Uani 1 1 d . .
H56A H 0.4551 -0.0188 0.2647 0.057 Uiso 1 1 calc R U
C57 C 0.4093(4) -0.0304(3) 0.3359(5) 0.0543(16) Uani 1 1 d . .
C58 C 0.3619(5) -0.0669(4) 0.3412(7) 0.069(2) Uani 1 1 d . .
H58A H 0.3519 -0.0588 0.3849 0.083 Uiso 1 1 calc R U
C59 C 0.4067(4) -0.1037(3) 0.1414(5) 0.0490(15) Uani 1 1 d . .
C60 C 0.4434(4) 0.0224(3) 0.3988(5) 0.0514(16) Uani 1 1 d . .
N1 N 0.5094(5) 0.2573(3) -0.3234(6) 0.073(2) Uani 1 1 d . .
N2 N 0.3337(5) 0.3104(4) 0.0040(6) 0.084(2) Uani 1 1 d . .
H2B H 0.3185 0.3463 -0.0146 0.101 Uiso 1 1 calc R U
N3 N 1.2746(3) -0.1152(3) 0.8815(5) 0.0624(16) Uani 1 1 d . .
N4 N 0.8745(4) 0.0700(4) 0.7198(8) 0.097(3) Uani 1 1 d . .
H4B H 0.8444 0.0520 0.6677 0.117 Uiso 1 1 calc R U
N5 N 0.0469(4) -0.4823(3) 0.1495(7) 0.080(2) Uani 1 1 d . .
N6 N 0.2770(6) -0.1479(4) 0.2899(9) 0.104(3) Uani 1 1 d . .
H6A H 0.2651 -0.1318 0.3240 0.125 Uiso 1 1 calc R U
O1 O 0.4736(2) 0.14929(18) 0.5153(4) 0.0457(10) Uani 1 1 d . .
O2 O 0.4034(6) 0.2348(5) 0.0106(8) 0.127(3) Uani 1 1 d . .
O3 O 0.1072(3) 0.2578(2) 0.0782(4) 0.0641(14) Uani 1 1 d . .
O4 O 0.0953(3) 0.3246(2) -0.0231(4) 0.0582(12) Uani 1 1 d . .
O5 O 0.4428(2) 0.1864(2) 0.2980(4) 0.0587(12) Uani 1 1 d . .
O6 O 0.3484(3) 0.1694(3) 0.3080(4) 0.0786(18) Uani 1 1 d . .
O7 O 0.9936(5) 0.0887(5) 0.8263(9) 0.146(4) Uani 1 1 d . .
O8 O 0.6144(3) 0.0812(3) 0.6285(5) 0.0755(17) Uani 1 1 d . .
O9 O 0.6120(3) 0.1582(4) 0.7070(5) 0.095(2) Uani 1 1 d . .
O10 O 0.9530(3) 0.2207(3) 0.9761(5) 0.0749(17) Uani 1 1 d . .
O11 O 0.8463(3) 0.2551(2) 0.9467(5) 0.0721(17) Uani 1 1 d . .
O12 O 0.2531(14) -0.2229(7) 0.1956(19) 0.323(15) Uani 1 1 d . .
O13 O 0.3710(3) -0.1436(3) 0.0812(5) 0.0681(15) Uani 1 1 d . .
O14 O 0.4576(3) -0.0735(2) 0.1492(4) 0.0583(12) Uani 1 1 d . .
O15 O 0.4801(3) 0.0588(2) 0.3832(4) 0.0539(11) Uani 1 1 d . .
O16 O 0.4360(3) 0.0267(3) 0.4626(4) 0.0665(14) Uani 1 1 d . .

loop_
_atom_site_aniso_label
_atom_site_aniso_U_11
_atom_site_aniso_U_22
_atom_site_aniso_U_33
_atom_site_aniso_U_23
_atom_site_aniso_U_13
_atom_site_aniso_U_12
Zn1 0.0329(4) 0.0566(5) 0.0663(6) -0.0065(4) 0.0324(4) -0.0039(4)
Zn2 0.0298(4) 0.0577(5) 0.0819(7) 0.0139(5) 0.0310(4) 0.0015(4)
Zn3 0.0388(4) 0.0503(4) 0.0564(5) -0.0013(4) 0.0301(4) -0.0082(4)
Zn4 0.0323(4) 0.0508(4) 0.0599(5) 0.0015(4) 0.0300(4) 0.0028(3)
C1 0.074(6) 0.079(5) 0.083(6) -0.004(5) 0.050(5) 0.000(5)
C2 0.128(10) 0.097(7) 0.136(10) 0.006(7) 0.108(9) -0.005(7)
C3 0.174(13) 0.077(6) 0.192(13) -0.002(8) 0.163(13) -0.004(7)
C4 0.161(12) 0.076(6) 0.178(13) 0.008(7) 0.149(12) 0.020(7)
C5 0.122(9) 0.073(6) 0.153(10) 0.007(6) 0.115(9) 0.013(6)
C6 0.28(2) 0.109(9) 0.25(2) -0.060(11) 0.24(2) -0.061(12)
C7 0.133(10) 0.094(7) 0.172(12) -0.028(8) 0.131(10) -0.028(7)
C8 0.24(2) 0.112(10) 0.26(2) -0.015(12) 0.228(19) -0.020(11)
C9 0.55(5) 0.084(9) 0.52(5) -0.051(17) 0.50(5) -0.042(18)
C10 0.69(6) 0.100(11) 0.58(5) -0.03(2) 0.61(5) -0.03(2)
C11 0.38(4) 0.098(10) 0.30(3) -0.012(13) 0.31(3) 0.007(15)
C12 0.117(9) 0.089(6) 0.128(9) -0.021(7) 0.101(8) -0.015(7)
C13 0.052(4) 0.094(6) 0.075(5) 0.020(4) 0.052(4) 0.021(4)
C14 0.045(4) 0.085(5) 0.089(5) 0.016(4) 0.050(4) 0.012(4)
C15 0.036(3) 0.069(4) 0.055(4) 0.013(3) 0.029(3) 0.011(3)
C16 0.033(3) 0.066(4) 0.056(4) 0.005(3) 0.029(3) 0.003(3)
C17 0.030(3) 0.068(4) 0.058(4) 0.001(3) 0.031(3) 0.009(3)
C18 0.053(4) 0.075(5) 0.062(4) 0.011(4) 0.039(4) 0.017(4)
C19 0.036(3) 0.052(4) 0.046(4) 0.011(3) 0.017(3) 0.013(3)
C20 0.035(3) 0.068(4) 0.051(4) 0.006(3) 0.022(3) 0.000(3)
C21 0.053(5) 0.075(5) 0.118(8) -0.022(5) 0.046(5) 0.009(4)
C22 0.040(4) 0.080(6) 0.112(7) -0.033(5) 0.032(5) 0.002(4)
C23 0.054(5) 0.071(5) 0.108(7) -0.001(5) 0.050(5) 0.014(4)
C24 0.063(5) 0.071(5) 0.142(9) -0.011(6) 0.066(6) 0.011(4)
C25 0.055(4) 0.059(4) 0.093(6) 0.000(4) 0.044(4) 0.010(4)
C26 0.063(5) 0.083(6) 0.114(8) 0.001(6) 0.051(6) 0.025(5)
C27 0.053(5) 0.068(5) 0.121(8) 0.008(5) 0.047(5) 0.019(4)
C28 0.056(5) 0.076(5) 0.100(7) -0.004(5) 0.042(5) 0.019(4)
C29 0.069(6) 0.107(8) 0.113(8) 0.008(7) 0.052(6) 0.032(6)
C30 0.082(7) 0.132(10) 0.087(7) 0.014(7) 0.042(6) 0.046(7)
C31 0.064(6) 0.098(7) 0.103(8) 0.005(6) 0.038(6) 0.030(5)
C32 0.048(5) 0.080(6) 0.106(7) -0.015(5) 0.040(5) 0.006(4)
C33 0.040(4) 0.068(5) 0.119(7) -0.025(5) 0.041(5) -0.004(4)
C34 0.036(4) 0.058(4) 0.131(8) -0.033(5) 0.047(5) -0.005(3)
C35 0.032(3) 0.046(3) 0.099(6) -0.006(4) 0.037(4) -0.002(3)
C36 0.044(4) 0.051(4) 0.082(5) 0.005(4) 0.039(4) 0.006(3)
C37 0.031(3) 0.048(3) 0.084(5) 0.009(3) 0.031(3) 0.002(3)
C38 0.041(4) 0.058(4) 0.109(7) -0.012(4) 0.039(4) -0.003(3)
C39 0.037(4) 0.069(4) 0.059(4) 0.016(4) 0.021(3) 0.008(3)
C40 0.045(4) 0.056(4) 0.100(6) -0.004(4) 0.042(4) 0.004(3)
C41 0.096(9) 0.092(8) 0.28(2) -0.060(11) 0.124(13) -0.037(7)
C42 0.108(10) 0.109(9) 0.29(2) -0.051(13) 0.138(14) -0.040(8)
C43 0.066(5) 0.061(5) 0.137(9) -0.005(5) 0.073(6) -0.012(4)
C44 0.079(6) 0.065(5) 0.186(13) -0.030(7) 0.087(8) -0.017(5)
C45 0.077(6) 0.077(6) 0.152(10) -0.012(6) 0.077(7) -0.012(5)
C46 0.081(6) 0.078(5) 0.132(9) -0.019(6) 0.080(7) -0.035(5)
C47 0.124(10) 0.089(7) 0.200(14) -0.062(8) 0.128(11) -0.062(7)
C48 0.160(13) 0.102(8) 0.203(15) -0.075(9) 0.148(13) -0.089(9)
C49 0.152(11) 0.081(6) 0.184(13) -0.070(8) 0.135(11) -0.073(7)
C50 0.104(8) 0.078(6) 0.120(8) -0.029(6) 0.085(7) -0.034(5)
C51 0.073(6) 0.072(5) 0.100(6) -0.017(5) 0.063(5) -0.028(4)
C52 0.192(15) 0.111(9) 0.263(19) -0.108(12) 0.201(16) -0.099(10)
C53 0.082(6) 0.063(4) 0.103(6) -0.025(4) 0.075(5) -0.035(4)
C54 0.064(5) 0.056(4) 0.097(6) -0.032(4) 0.057(5) -0.031(4)
C55 0.047(4) 0.060(4) 0.079(5) -0.012(4) 0.048(4) -0.012(3)
C56 0.038(3) 0.049(3) 0.064(4) -0.005(3) 0.035(3) -0.010(3)
C57 0.050(4) 0.054(4) 0.067(4) -0.011(3) 0.039(4) -0.018(3)
C58 0.074(5) 0.070(5) 0.096(6) -0.022(4) 0.069(5) -0.031(4)
C59 0.042(3) 0.049(3) 0.060(4) -0.001(3) 0.032(3) -0.005(3)
C60 0.050(4) 0.042(3) 0.066(4) -0.008(3) 0.035(4) -0.012(3)
N1 0.083(5) 0.066(4) 0.108(6) -0.014(4) 0.078(5) -0.010(4)
N2 0.087(5) 0.103(5) 0.113(6) 0.024(5) 0.087(5) 0.016(4)
N3 0.040(3) 0.066(4) 0.084(4) -0.013(3) 0.037(3) 0.008(3)
N4 0.038(3) 0.090(5) 0.152(8) -0.054(5) 0.048(4) -0.002(3)
N5 0.065(4) 0.062(4) 0.132(7) -0.015(4) 0.068(5) -0.013(3)
N6 0.130(8) 0.096(6) 0.161(9) -0.059(6) 0.127(8) -0.070(5)
O1 0.032(2) 0.047(2) 0.064(3) -0.003(2) 0.031(2) -0.0019(17)
O2 0.149(8) 0.144(8) 0.167(9) 0.011(7) 0.136(8) 0.019(7)
O3 0.047(3) 0.067(3) 0.092(4) 0.018(3) 0.048(3) 0.011(2)
O4 0.044(3) 0.075(3) 0.060(3) -0.002(3) 0.032(2) 0.011(2)
O5 0.027(2) 0.071(3) 0.076(3) 0.008(3) 0.029(2) -0.001(2)
O6 0.038(3) 0.122(5) 0.074(4) 0.030(4) 0.032(3) 0.002(3)
O7 0.070(5) 0.166(9) 0.187(10) -0.066(8) 0.065(6) 0.021(5)
O8 0.036(3) 0.061(3) 0.112(5) -0.002(3) 0.033(3) 0.005(2)
O9 0.036(3) 0.175(8) 0.069(4) -0.021(4) 0.027(3) 0.004(4)
O10 0.038(3) 0.077(4) 0.106(5) -0.029(3) 0.040(3) -0.011(2)
O11 0.050(3) 0.059(3) 0.121(5) -0.028(3) 0.057(3) -0.014(2)
O12 0.49(3) 0.231(14) 0.60(3) -0.304(19) 0.51(3) -0.281(18)
O13 0.046(3) 0.082(4) 0.088(4) -0.030(3) 0.045(3) -0.022(3)
O14 0.066(3) 0.056(3) 0.073(3) -0.013(2) 0.052(3) -0.013(2)
O15 0.055(3) 0.057(3) 0.065(3) -0.012(2) 0.043(2) -0.018(2)
O16 0.076(4) 0.074(3) 0.070(3) -0.018(3) 0.054(3) -0.027(3)

loop_
_atom_type_symbol
_atom_type_description
_atom_type_scat_dispersion_real
_atom_type_scat_dispersion_imag
_atom_type_scat_source
C C 0.0181 0.0091 'International Tables Vol C Tables 4.2.6.8 and 6.1.1.4'
H H 0.0000 0.0000 'International Tables Vol C Tables 4.2.6.8 and 6.1.1.4'
N N 0.0311 0.0180 'International Tables Vol C Tables 4.2.6.8 and 6.1.1.4'
O O 0.0492 0.0322 'International Tables Vol C Tables 4.2.6.8 and 6.1.1.4'
Zn Zn -1.5491 0.6778 'International Tables Vol C Tables 4.2.6.8 and 6.1.1.4'

loop_
_geom_angle_atom_site_label_1
_geom_angle_atom_site_label_2
_geom_angle_atom_site_label_3
_geom_angle
_geom_angle_site_symmetry_1
_geom_angle_site_symmetry_3
O1 Zn1 O3 113.4(2) . 4
O1 Zn1 N1 123.5(2) . 1_556
O3 Zn1 N1 122.2(3) 4 1_556
O1 Zn1 O10 94.6(2) . 4_454
O3 Zn1 O10 90.5(2) 4 4_454
N1 Zn1 O10 93.9(3) 1_556 4_454
O1 Zn1 O9 88.7(2) . .
O3 Zn1 O9 84.7(2) 4 .
N1 Zn1 O9 87.4(3) 1_556 .
O10 Zn1 O9 175.0(2) 4_454 .
O1 Zn1 Zn3 38.14(14) . .
O3 Zn1 Zn3 77.92(16) 4 .
N1 Zn1 Zn3 159.5(2) 1_556 .
O10 Zn1 Zn3 81.2(2) 4_454 .
O9 Zn1 Zn3 99.16(18) . .
O1 Zn1 Zn2 35.94(13) . .
O3 Zn1 Zn2 139.74(18) 4 .
N1 Zn1 Zn2 95.9(2) 1_556 .
O10 Zn1 Zn2 73.04(16) 4_454 .
O9 Zn1 Zn2 111.6(2) . .
Zn3 Zn1 Zn2 63.61(3) . .
O1 Zn2 O11 109.03(19) . 4_454
O1 Zn2 N3 139.2(3) . 2_454
O11 Zn2 N3 105.9(3) 4_454 2_454
O1 Zn2 O13 102.2(2) . 2
O11 Zn2 O13 99.6(2) 4_454 2
N3 Zn2 O13 92.1(3) 2_454 2
O1 Zn2 Zn1 36.09(13) . .
O11 Zn2 Zn1 77.07(16) 4_454 .
N3 Zn2 Zn1 174.8(2) 2_454 .
O13 Zn2 Zn1 91.67(18) 2 .
O1 Zn3 O4 107.6(2) . 4
O1 Zn3 O15 105.58(19) . .
O4 Zn3 O15 114.4(2) 4 .
O1 Zn3 O5 128.8(2) . .
O4 Zn3 O5 98.1(2) 4 .
O15 Zn3 O5 102.6(2) . .
O1 Zn3 Zn1 37.07(12) . .
O4 Zn3 Zn1 76.34(16) 4 .
O15 Zn3 Zn1 138.27(15) . .
O5 Zn3 Zn1 116.06(17) . .
O14 Zn4 O8 133.9(3) 2 .
O14 Zn4 O1 99.60(19) 2 .
O8 Zn4 O1 94.6(2) . .
O14 Zn4 O16 104.5(2) 2 .
O8 Zn4 O16 119.3(3) . .
O1 Zn4 O16 89.3(2) . .
O14 Zn4 N5 85.2(2) 2 4_545
O8 Zn4 N5 84.0(3) . 4_545
O1 Zn4 N5 174.5(3) . 4_545
O16 Zn4 N5 86.7(3) . 4_545
N1 C1 C2 122.3(10) . .
N1 C1 H1A 118.8 . .
C2 C1 H1A 118.8 . .
C1 C2 C3 120.2(11) . .
C1 C2 H2A 119.9 . .
C3 C2 H2A 119.9 . .
C2 C3 C4 117.5(10) . .
C2 C3 C6 120.0(13) . .
C4 C3 C6 122.5(12) . .
C5 C4 C3 118.5(10) . .
C5 C4 H4A 120.7 . .
C3 C4 H4A 120.7 . .
C4 C5 N1 124.0(11) . .
C4 C5 H5A 118.0 . .
N1 C5 H5A 118.0 . .
C7 C6 C11 119.8(11) . .
C7 C6 C3 122.6(12) . .
C11 C6 C3 117.4(12) . .
C6 C7 C8 120.0(12) . .
C6 C7 H7A 120.0 . .
C8 C7 H7A 120.0 . .
C9 C8 C7 120.3(14) . .
C9 C8 C12 122.2(12) . .
C7 C8 C12 117.5(13) . .
C8 C9 C10 119.5(17) . .
C8 C9 H9A 120.3 . .
C10 C9 H9A 120.3 . .
C9 C10 C11 121.2(16) . .
C9 C10 H10A 119.4 . .
C11 C10 H10A 119.4 . .
C10 C11 C6 117.2(15) . .
C10 C11 H11A 121.4 . .
C6 C11 H11A 121.4 . .
N2 C12 O2 119.2(10) . .
N2 C12 C8 117.0(12) . .
O2 C12 C8 123.7(10) . .
C14 C13 C18 121.1(7) . .
C14 C13 N2 120.5(7) . .
C18 C13 N2 118.3(7) . .
C13 C14 C15 118.9(6) . .
C13 C14 H14A 120.6 . .
C15 C14 H14A 120.6 . .
C16 C15 C14 119.6(7) . .
C16 C15 C20 119.4(6) . .
C14 C15 C20 121.0(6) . .
C17 C16 C15 120.6(6) . .
C17 C16 H16A 119.7 . .
C15 C16 H16A 119.7 . .
C18 C17 C16 119.5(6) . .
C18 C17 C19 121.1(6) . .
C16 C17 C19 119.3(6) . .
C17 C18 C13 120.3(7) . .
C17 C18 H18A 119.8 . .
C13 C18 H18A 119.8 . .
O4 C19 O3 126.9(7) . .
O4 C19 C17 116.3(6) . .
O3 C19 C17 116.7(6) . .
O5 C20 O6 124.3(7) . .
O5 C20 C15 116.7(6) . .
O6 C20 C15 118.9(6) . .
N3 C21 C22 122.5(8) . .
N3 C21 H21A 118.8 . .
C22 C21 H21A 118.8 . .
C23 C22 C21 118.8(9) . .
C23 C22 H22A 120.6 . .
C21 C22 H22A 120.6 . .
C24 C23 C22 117.8(8) . .
C24 C23 C26 121.8(8) . .
C22 C23 C26 120.4(9) . .
C23 C24 C25 118.9(8) . .
C23 C24 H24A 120.5 . .
C25 C24 H24A 120.5 . .
N3 C25 C24 123.4(9) . .
N3 C25 H25A 118.3 . .
C24 C25 H25A 118.3 . .
C31 C26 C27 119.5(9) . .
C31 C26 C23 122.7(9) . .
C27 C26 C23 117.8(10) . .
C28 C27 C26 118.4(10) . .
C28 C27 H27A 107.7 . .
C26 C27 H27A 107.7 . .
C28 C27 H27B 107.7 . .
C26 C27 H27B 107.7 . .
H27A C27 H27B 107.1 . .
C29 C28 C27 120.4(9) . .
C29 C28 C32 123.4(8) . .
C27 C28 C32 116.1(9) . .
C30 C29 C28 119.0(10) . .
C30 C29 H29A 120.5 . .
C28 C29 H29A 120.5 . .
C31 C30 C29 121.3(12) . .
C31 C30 H30A 119.3 . .
C29 C30 H30A 119.3 . .
C30 C31 C26 121.1(11) . .
C30 C31 H31A 119.4 . .
C26 C31 H31A 119.4 . .
O7 C32 N4 121.5(10) . .
O7 C32 C28 120.8(9) . .
N4 C32 C28 117.8(9) . .
C38 C33 N4 118.4(8) . .
C38 C33 C34 120.0(8) . .
N4 C33 C34 121.6(7) . .
C35 C34 C33 118.1(7) . .
C35 C34 H34A 121.0 . .
C33 C34 H34A 121.0 . .
C36 C35 C34 121.8(8) . .
C36 C35 C40 120.8(7) . .
C34 C35 C40 117.4(6) . .
C35 C36 C37 119.3(7) . .
C35 C36 H36A 120.4 . .
C37 C36 H36A 120.4 . .
C36 C37 C38 120.1(7) . .
C36 C37 C39 119.0(7) . .
C38 C37 C39 120.8(7) . .
C33 C38 C37 120.7(8) . .
C33 C38 H38A 119.7 . .
C37 C38 H38A 119.7 . .
O8 C39 O9 125.3(7) . .
O8 C39 C37 115.7(7) . .
O9 C39 C37 118.9(8) . .
O10 C40 O11 124.8(8) . .
O10 C40 C35 118.3(7) . .
O11 C40 C35 116.8(7) . .
N5 C41 C42 124.7(12) . .
N5 C41 H41A 117.6 . .
C42 C41 H41A 117.6 . .
C41 C42 C43 121.0(12) . .
C41 C42 H42A 119.5 . .
C43 C42 H42A 119.5 . .
C42 C43 C44 113.5(9) . .
C42 C43 C46 120.6(9) . .
C44 C43 C46 125.9(9) . .
C43 C44 C45 122.4(10) . .
C43 C44 H44A 118.8 . .
C45 C44 H44A 118.8 . .
N5 C45 C44 122.2(10) . .
N5 C45 H45A 118.9 . .
C44 C45 H45A 118.9 . .
C47 C46 C51 119.2(9) . .
C47 C46 C43 119.7(10) . .
C51 C46 C43 121.1(7) . .
C48 C47 C46 120.7(11) . .
C48 C47 H47A 119.6 . .
C46 C47 H47A 119.6 . .
C49 C48 C47 119.0(10) . .
C49 C48 C52 126.2(9) . .
C47 C48 C52 114.7(11) . .
C48 C49 C50 123.7(9) . .
C48 C49 H49A 118.1 . .
C50 C49 H49A 118.1 . .
C49 C50 C51 118.2(10) . .
C49 C50 H50A 120.9 . .
C51 C50 H50A 120.9 . .
C46 C51 C50 119.3(8) . .
C46 C51 H51A 120.4 . .
C50 C51 H51A 120.4 . .
O12 C52 N6 121.6(10) . .
O12 C52 C48 120.3(10) . .
N6 C52 C48 117.2(10) . .
C54 C53 C58 119.3(7) . .
C54 C53 N6 123.9(7) . .
C58 C53 N6 116.7(7) . .
C53 C54 C55 121.2(7) . .
C53 C54 H54A 119.4 . .
C55 C54 H54A 119.4 . .
C56 C55 C54 118.7(7) . .
C56 C55 C59 120.2(6) . .
C54 C55 C59 121.1(7) . .
C55 C56 C57 121.1(6) . .
C55 C56 H56A 119.4 . .
C57 C56 H56A 119.4 . .
C58 C57 C56 118.6(7) . .
C58 C57 C60 120.1(7) . .
C56 C57 C60 121.2(6) . .
C57 C58 C53 121.1(7) . .
C57 C58 H58A 119.4 . .
C53 C58 H58A 119.4 . .
O13 C59 O14 124.4(7) . .
O13 C59 C55 120.1(6) . .
O14 C59 C55 115.4(6) . .
O16 C60 O15 125.3(6) . .
O16 C60 C57 117.4(6) . .
O15 C60 C57 117.3(6) . .
C1 N1 C5 117.2(8) . .
C1 N1 Zn1 123.6(6) . 1_554
C5 N1 Zn1 117.9(7) . 1_554
C12 N2 C13 129.6(9) . .
C12 N2 H2B 115.2 . .
C13 N2 H2B 115.2 . .
C25 N3 C21 118.4(7) . .
C25 N3 Zn2 123.6(6) . 2_655
C21 N3 Zn2 117.8(5) . 2_655
C32 N4 C33 130.3(9) . .
C32 N4 H4B 114.9 . .
C33 N4 H4B 114.9 . .
C45 N5 C41 115.8(9) . .
C45 N5 Zn4 119.3(6) . 4_444
C41 N5 Zn4 124.8(7) . 4_444
C52 N6 C53 129.0(9) . .
C52 N6 H6A 115.5 . .
C53 N6 H6A 115.5 . .
Zn2 O1 Zn1 108.0(2) . .
Zn2 O1 Zn3 114.2(3) . .
Zn1 O1 Zn3 104.8(2) . .
Zn2 O1 Zn4 108.1(2) . .
Zn1 O1 Zn4 116.4(2) . .
Zn3 O1 Zn4 105.61(19) . .
C19 O3 Zn1 127.2(5) . 4_454
C19 O4 Zn3 128.3(5) . 4_454
C20 O5 Zn3 106.3(4) . .
C39 O8 Zn4 110.0(5) . .
C39 O9 Zn1 117.0(6) . .
C40 O10 Zn1 125.1(5) . 4
C40 O11 Zn2 118.7(5) . 4
C59 O13 Zn2 126.0(5) . 2_554
C59 O14 Zn4 136.1(5) . 2_554
C60 O15 Zn3 122.4(4) . .
C60 O16 Zn4 124.1(5) . .

loop_
_geom_bond_atom_site_label_1
_geom_bond_atom_site_label_2
_geom_bond_distance
_geom_bond_site_symmetry_2
Zn1 O1 1.912(4) .
Zn1 O3 1.967(5) 4
Zn1 N1 2.007(7) 1_556
Zn1 O10 2.124(6) 4_454
Zn1 O9 2.317(8) .
Zn1 Zn3 3.0674(12) .
Zn1 Zn2 3.0883(12) .
Zn2 O1 1.906(4) .
Zn2 O11 1.985(5) 4_454
Zn2 N3 2.013(6) 2_454
Zn2 O13 2.060(6) 2
Zn3 O1 1.959(5) .
Zn3 O4 1.987(5) 4
Zn3 O15 1.992(5) .
Zn3 O5 1.994(5) .
Zn4 O14 2.004(5) 2
Zn4 O8 2.009(5) .
Zn4 O1 2.031(4) .
Zn4 O16 2.046(5) .
Zn4 N5 2.190(7) 4_545
C1 N1 1.287(13) .
C1 C2 1.390(15) .
C1 H1A 0.9300 .
C2 C3 1.401(18) .
C2 H2A 0.9300 .
C3 C4 1.367(18) .
C3 C6 1.489(16) .
C4 C5 1.356(14) .
C4 H4A 0.9300 .
C5 N1 1.383(13) .
C5 H5A 0.9300 .
C6 C7 1.389(18) .
C6 C11 1.43(2) .
C7 C8 1.380(18) .
C7 H7A 0.9300 .
C8 C9 1.34(2) .
C8 C12 1.497(18) .
C9 C10 1.40(2) .
C9 H9A 0.9300 .
C10 C11 1.36(2) .
C10 H10A 0.9300 .
C11 H11A 0.9300 .
C12 N2 1.283(13) .
C12 O2 1.324(15) .
C13 C14 1.381(12) .
C13 C18 1.372(11) .
C13 N2 1.432(10) .
C14 C15 1.393(11) .
C14 H14A 0.9300 .
C15 C16 1.383(9) .
C15 C20 1.496(10) .
C16 C17 1.387(10) .
C16 H16A 0.9300 .
C17 C18 1.369(10) .
C17 C19 1.519(9) .
C18 H18A 0.9300 .
C19 O4 1.261(9) .
C19 O3 1.222(9) .
C20 O5 1.264(8) .
C20 O6 1.252(9) .
C21 N3 1.328(12) .
C21 C22 1.404(13) .
C21 H21A 0.9300 .
C22 C23 1.380(13) .
C22 H22A 0.9300 .
C23 C24 1.409(15) .
C23 C26 1.484(13) .
C24 C25 1.372(13) .
C24 H24A 0.9300 .
C25 N3 1.330(10) .
C25 H25A 0.9300 .
C26 C31 1.373(17) .
C26 C27 1.433(14) .
C27 C28 1.404(12) .
C27 H27A 0.9700 .
C27 H27B 0.9700 .
C28 C29 1.390(16) .
C28 C32 1.500(14) .
C29 C30 1.401(16) .
C29 H29A 0.9300 .
C30 C31 1.353(15) .
C30 H30A 0.9300 .
C31 H31A 0.9300 .
C32 O7 1.224(14) .
C32 N4 1.313(11) .
C33 C38 1.366(11) .
C33 N4 1.424(12) .
C33 C34 1.391(13) .
C34 C35 1.403(11) .
C34 H34A 0.9300 .
C35 C36 1.352(10) .
C35 C40 1.498(12) .
C36 C37 1.379(12) .
C36 H36A 0.9300 .
C37 C38 1.382(12) .
C37 C39 1.526(10) .
C38 H38A 0.9300 .
C39 O8 1.263(11) .
C39 O9 1.245(11) .
C40 O10 1.255(9) .
C40 O11 1.271(10) .
C41 N5 1.328(14) .
C41 C42 1.360(19) .
C41 H41A 0.9300 .
C42 C43 1.375(18) .
C42 H42A 0.9300 .
C43 C44 1.395(13) .
C43 C46 1.438(13) .
C44 C45 1.369(15) .
C44 H44A 0.9300 .
C45 N5 1.326(13) .
C45 H45A 0.9300 .
C46 C47 1.386(14) .
C46 C51 1.446(14) .
C47 C48 1.389(15) .
C47 H47A 0.9300 .
C48 C49 1.341(18) .
C48 C52 1.495(16) .
C49 C50 1.405(14) .
C49 H49A 0.9300 .
C50 C51 1.375(13) .
C50 H50A 0.9300 .
C51 H51A 0.9300 .
C52 O12 1.232(17) .
C52 N6 1.287(13) .
C53 C54 1.378(12) .
C53 C58 1.374(12) .
C53 N6 1.421(10) .
C54 C55 1.392(10) .
C54 H54A 0.9300 .
C55 C56 1.364(10) .
C55 C59 1.472(10) .
C56 C57 1.406(10) .
C56 H56A 0.9300 .
C57 C58 1.374(10) .
C57 C60 1.492(10) .
C58 H58A 0.9300 .
C59 O13 1.255(9) .
C59 O14 1.250(8) .
C60 O16 1.228(9) .
C60 O15 1.285(8) .
N1 Zn1 2.007(7) 1_554
N2 H2B 0.8600 .
N3 Zn2 2.013(6) 2_655
N4 H4B 0.8600 .
N5 Zn4 2.190(7) 4_444
N6 H6A 0.8600 .
O3 Zn1 1.967(5) 4_454
O4 Zn3 1.987(5) 4_454
O10 Zn1 2.124(6) 4
O11 Zn2 1.985(5) 4
O13 Zn2 2.060(6) 2_554
O14 Zn4 2.004(5) 2_554

loop_
_platon_squeeze_void_nr
_platon_squeeze_void_average_x
_platon_squeeze_void_average_y
_platon_squeeze_void_average_z
_platon_squeeze_void_volume
_platon_squeeze_void_count_electrons
_platon_squeeze_void_content
1 0.179 0.790 0.021 586 84 ' '
2 0.679 0.290 0.021 586 84 ' '
3 0.179 0.210 0.521 586 84 ' '
4 0.679 0.710 0.521 586 84 ' '
